data_1574794
loop_
_publ_author_name
'Mondal, Abdur Rouf Samim'
'Bapat, Nakul Abhay'
'Mishra, Harshita'
'Hari, Durga Prasad'

_publ_section_title
;
 Highly stereoselective synthesis of polysubstituted housanes and
 spiro-oxa-housanes: application and mechanistic insights.
;
_journal_issue 27
_journal_name_full 'Chemical science'
_journal_page_first 12350
_journal_page_last 12361
_journal_paper_doi 10.1039/d5sc02288f
_journal_volume 16
_journal_year 2025
_chemical_formula_moiety 'C34 H26 Cl N O5'
_chemical_formula_sum 'C34 H26 Cl N O5'
_chemical_formula_weight 564.01
_space_group_crystal_system monoclinic
_space_group_IT_number 14
_space_group_name_Hall '-P 2yn'
_space_group_name_H-M_alt 'P 1 21/n 1'
_atom_sites_solution_hydrogens difmap
_audit_creation_method SHELXL-2019/3
_audit_update_record
;
2024-12-10 deposited with the CCDC.	2025-06-02 downloaded from the CCDC.
;
_cell_angle_alpha 90
_cell_angle_beta 91.189(3)
_cell_angle_gamma 90
_cell_formula_units_Z 4
_cell_length_a 12.0072(7)
_cell_length_b 11.2445(9)
_cell_length_c 20.5394(16)
_cell_measurement_reflns_used 1500
_cell_measurement_temperature 120(2)
_cell_measurement_theta_max 27.7
_cell_measurement_theta_min 3.2
_cell_volume 2772.5(3)
_computing_cell_refinement 'Bruker Apex 3'
_computing_data_collection 'Bruker Apex 3'
_computing_data_reduction 'Bruker Apex 3'
_computing_molecular_graphics 'ORTEP 3 for windows'
_computing_publication_material WinGX
_computing_structure_refinement 'SHELXL-2019/2 (Sheldrick, 2019)'
_computing_structure_solution 'SHELXT 2019/2 (Sheldrick, 2018)'
_diffrn_ambient_temperature 120(2)
_diffrn_measured_fraction_theta_full 0.975
_diffrn_measured_fraction_theta_max 0.966
_diffrn_measurement_device_type 'Smart APEX 3'
_diffrn_measurement_method '\f and \w Scans'
_diffrn_radiation_type MoK\a
_diffrn_radiation_wavelength 0.71073
_diffrn_reflns_av_R_equivalents 0.0869
_diffrn_reflns_av_unetI/netI 0.1008
_diffrn_reflns_Laue_measured_fraction_full 0.975
_diffrn_reflns_Laue_measured_fraction_max 0.966
_diffrn_reflns_limit_h_max 14
_diffrn_reflns_limit_h_min -15
_diffrn_reflns_limit_k_max 14
_diffrn_reflns_limit_k_min -13
_diffrn_reflns_limit_l_max 25
_diffrn_reflns_limit_l_min -26
_diffrn_reflns_number 17518
_diffrn_reflns_point_group_measured_fraction_full 0.975
_diffrn_reflns_point_group_measured_fraction_max 0.966
_diffrn_reflns_theta_full 25.242
_diffrn_reflns_theta_max 27.687
_diffrn_reflns_theta_min 3.156
_diffrn_source 'Rotating Anode'
_exptl_absorpt_coefficient_mu 0.183
_exptl_absorpt_correction_type multi-scan
_exptl_absorpt_process_details SADABS
_exptl_crystal_colour White
_exptl_crystal_density_diffrn 1.351
_exptl_crystal_density_meas 1.35
_exptl_crystal_density_method 'Not measured'
_exptl_crystal_description Block
_exptl_crystal_F_000 1176
_exptl_crystal_size_max 0.25
_exptl_crystal_size_mid 0.16
_exptl_crystal_size_min 0.12
_exptl_transmission_factor_max 0.745700
_exptl_transmission_factor_min 0.663400
_refine_diff_density_max 0.616
_refine_diff_density_min -0.741
_refine_diff_density_rms 0.085
_refine_ls_extinction_method none
_refine_ls_goodness_of_fit_ref 1.093
_refine_ls_hydrogen_treatment refall
_refine_ls_matrix_type full
_refine_ls_number_parameters 438
_refine_ls_number_reflns 6282
_refine_ls_number_restraints 0
_refine_ls_restrained_S_all 1.093
_refine_ls_R_factor_all 0.1466
_refine_ls_R_factor_gt 0.1115
_refine_ls_shift/su_max 0.031
_refine_ls_shift/su_mean 0.002
_refine_ls_structure_factor_coef Fsqd
_refine_ls_weighting_details 'w=1/[\s^2^(Fo^2^)+(0.0747P)^2^+11.5364P] where P=(Fo^2^+2Fc^2^)/3'
_refine_ls_weighting_scheme calc
_refine_ls_wR_factor_gt 0.2520
_refine_ls_wR_factor_ref 0.2710
_reflns_Friedel_coverage 0.000
_reflns_number_gt 4513
_reflns_number_total 6282
_reflns_threshold_expression 'I > 2\s(I)'
_cod_data_source_file d5sc02288f2.cif
_cod_data_source_block shelx
_cod_depositor_comments
;
The following automatic conversions were performed:

data item '_exptl_absorpt_correction_type' value 'Multi-scan' was
changed to 'multi-scan' in accordance with the
/home/data/users/saulius/crontab/automatic-downloads/rss-feeds/RSC/lib/dictionaries/cif_core.dic
dictionary named 'cif_core.dic' version 2.4.2 last updated on
2011-04-26.

Automatic conversion script
Id: cif_fix_values 8170 2020-07-09 18:12:32Z antanas 

 Adding full bibliography for 1574793--1574797.cif.
;
_cod_original_sg_symbol_H-M 'P 21/n'
_cod_database_code 1574794
_shelx_shelxl_version_number 2019/3
_shelx_space_group_comment
;
The symmetry employed for this shelxl refinement is uniquely defined
by the following loop, which should always be used as a source of
symmetry information in preference to the above space-group names.
They are only intended as comments.
;

loop_
_space_group_symop_operation_xyz
'x, y, z'
'-x+1/2, y+1/2, -z+1/2'
'-x, -y, -z'
'x-1/2, -y-1/2, z-1/2'

loop_
_atom_site_label
_atom_site_type_symbol
_atom_site_fract_x
_atom_site_fract_y
_atom_site_fract_z
_atom_site_U_iso_or_equiv
_atom_site_adp_type
_atom_site_occupancy
_atom_site_site_symmetry_order
_atom_site_calc_flag
_atom_site_refinement_flags_posn
_atom_site_refinement_flags_adp
_atom_site_refinement_flags_occupancy
_atom_site_disorder_assembly
_atom_site_disorder_group
Cl1 Cl 0.40151(15) 0.75630(19) 0.85589(11) 0.0794(7) Uani 1 1 d . . . . .
O1 O 0.4492(3) 0.2649(3) 0.61455(18) 0.0356(9) Uani 1 1 d . . . . .
O2 O 0.6613(3) 0.5531(3) 0.70083(17) 0.0317(8) Uani 1 1 d . . . . .
O3 O 0.4706(3) 0.2169(3) 0.75285(15) 0.0247(7) Uani 1 1 d . . . . .
O4 O 0.4847(3) 0.1025(3) 0.55673(18) 0.0343(9) Uani 1 1 d . . . . .
N1 N 0.5416(3) 0.4017(3) 0.72647(17) 0.0192(7) Uani 1 1 d . . . . .
C1 C 0.4489(4) 0.4728(4) 0.7450(2) 0.0215(9) Uani 1 1 d . . . . .
C2 C 0.3437(4) 0.4499(4) 0.7189(2) 0.0266(10) Uani 1 1 d . . . . .
H2 H 0.338(5) 0.378(5) 0.685(3) 0.043(16) Uiso 1 1 d . . . . .
C3 C 0.2560(4) 0.5224(5) 0.7369(3) 0.0317(11) Uani 1 1 d . . . . .
H3 H 0.188(5) 0.507(5) 0.726(3) 0.030(14) Uiso 1 1 d . . . . .
C4 C 0.2717(4) 0.6155(5) 0.7803(3) 0.0369(12) Uani 1 1 d . . . . .
H4 H 0.215(4) 0.670(5) 0.793(2) 0.028(13) Uiso 1 1 d . . . . .
C5 C 0.3775(5) 0.6360(5) 0.8039(3) 0.0398(13) Uani 1 1 d . . . . .
C6 C 0.4673(4) 0.5658(4) 0.7879(2) 0.0299(11) Uani 1 1 d . . . . .
H6 H 0.544(5) 0.580(5) 0.805(3) 0.038(15) Uiso 1 1 d . . . . .
C7 C 0.6407(4) 0.4481(4) 0.7042(2) 0.0210(9) Uani 1 1 d . . . . .
C8 C 0.7159(3) 0.3454(4) 0.6858(2) 0.0195(8) Uani 1 1 d . . . . .
H8 H 0.773(4) 0.354(4) 0.716(2) 0.017(11) Uiso 1 1 d . . . . .
C9 C 0.6463(3) 0.2332(4) 0.6956(2) 0.0186(8) Uani 1 1 d . . . . .
H9 H 0.679(4) 0.167(5) 0.721(2) 0.023(12) Uiso 1 1 d . . . . .
C10 C 0.5404(3) 0.2756(4) 0.7278(2) 0.0200(9) Uani 1 1 d . . . . .
C11 C 0.7463(3) 0.3458(4) 0.6149(2) 0.0190(8) Uani 1 1 d . . . . .
C12 C 0.7040(3) 0.2505(4) 0.5830(2) 0.0191(8) Uani 1 1 d . . . . .
C13 C 0.6303(3) 0.1720(4) 0.62745(19) 0.0179(8) Uani 1 1 d . . . . .
C14 C 0.8137(4) 0.4432(4) 0.5886(2) 0.0214(9) Uani 1 1 d . . . . .
C15 C 0.9016(4) 0.4926(4) 0.6264(3) 0.0290(10) Uani 1 1 d . . . . .
H15 H 0.924(4) 0.454(5) 0.670(3) 0.038(15) Uiso 1 1 d . . . . .
C16 C 0.9646(4) 0.5849(5) 0.6010(3) 0.0374(12) Uani 1 1 d . . . . .
H16 H 1.020(4) 0.619(4) 0.628(2) 0.021(12) Uiso 1 1 d . . . . .
C17 C 0.9413(5) 0.6314(5) 0.5403(3) 0.0393(13) Uani 1 1 d . . . . .
H17 H 0.982(5) 0.701(6) 0.518(3) 0.057(19) Uiso 1 1 d . . . . .
C18 C 0.8537(6) 0.5856(6) 0.5043(3) 0.0469(15) Uani 1 1 d . . . . .
H18 H 0.834(6) 0.620(7) 0.466(4) 0.07(2) Uiso 1 1 d . . . . .
C19 C 0.7914(5) 0.4921(5) 0.5273(3) 0.0369(12) Uani 1 1 d . . . . .
H19 H 0.733(5) 0.460(6) 0.497(3) 0.052(18) Uiso 1 1 d . . . . .
C26 C 0.6651(4) 0.0423(4) 0.6329(2) 0.0204(9) Uani 1 1 d . . . . .
C27 C 0.5929(4) -0.0440(4) 0.6564(2) 0.0250(9) Uani 1 1 d . . . . .
H27 H 0.514(4) -0.018(5) 0.664(3) 0.029(14) Uiso 1 1 d . . . . .
C28 C 0.6265(4) -0.1606(4) 0.6644(3) 0.0306(11) Uani 1 1 d . . . . .
H28 H 0.570(5) -0.207(6) 0.683(3) 0.044(17) Uiso 1 1 d . . . . .
C29 C 0.7334(4) -0.1958(4) 0.6479(2) 0.0300(11) Uani 1 1 d . . . . .
H29 H 0.745(4) -0.292(5) 0.655(3) 0.032(14) Uiso 1 1 d . . . . .
C30 C 0.8065(4) -0.1113(5) 0.6274(2) 0.0301(11) Uani 1 1 d . . . . .
H30 H 0.883(5) -0.141(5) 0.619(3) 0.041(16) Uiso 1 1 d . . . . .
C31 C 0.7733(4) 0.0082(4) 0.6202(2) 0.0237(9) Uani 1 1 d . . . . .
H31 H 0.826(5) 0.079(6) 0.613(3) 0.045(17) Uiso 1 1 d . . . . .
C32 C 0.5106(3) 0.1856(4) 0.5997(2) 0.0184(8) Uani 1 1 d . . . . .
C33 C 0.3747(5) 0.1126(6) 0.5268(3) 0.0401(14) Uani 1 1 d . . . . .
H33A H 0.362(7) 0.041(9) 0.510(5) 0.09(3) Uiso 1 1 d . . . . .
H33B H 0.359(5) 0.197(7) 0.511(3) 0.054(19) Uiso 1 1 d . . . . .
H33C H 0.319(5) 0.080(6) 0.558(3) 0.045(17) Uiso 1 1 d . . . . .
C34A C 0.4818(8) 0.4009(9) 0.4439(5) 0.052(2) Uiso 0.7 1 d . . P . .
C34B C 1.002(2) 0.076(2) 0.5212(12) 0.058(6) Uiso 0.3 1 d . . P . .
O5A O 0.5541(4) 0.3345(5) 0.4897(2) 0.0339(11) Uiso 0.7 1 d . . P . .
O5B O 0.9062(10) 0.1577(11) 0.5332(6) 0.036(3) Uiso 0.3 1 d . . P . .
C20A C 0.7079(11) 0.2349(11) 0.5094(6) 0.019(3) Uiso 0.5 1 d . . P . .
C20B C 0.7274(11) 0.2197(11) 0.5138(6) 0.019(3) Uiso 0.5 1 d . . P . .
C21A C 0.8302(11) 0.1678(12) 0.4946(7) 0.032(3) Uiso 0.5 1 d . . P . .
C21B C 0.8052(9) 0.1766(9) 0.4845(5) 0.013(2) Uiso 0.5 1 d . . P . .
C22A C 0.8443(12) 0.1484(13) 0.4265(7) 0.037(4) Uiso 0.5 1 d . . P . .
C22B C 0.8204(11) 0.1629(11) 0.4179(6) 0.023(3) Uiso 0.5 1 d . . P . .
C23A C 0.7619(12) 0.1829(13) 0.3819(7) 0.035(3) Uiso 0.5 1 d . . P . .
C23B C 0.7382(12) 0.2095(13) 0.3758(6) 0.032(3) Uiso 0.5 1 d . . P . .
C24A C 0.6468(11) 0.2693(13) 0.3974(6) 0.035(3) Uiso 0.5 1 d . . P . .
C24B C 0.6644(12) 0.2362(14) 0.3991(7) 0.040(4) Uiso 0.5 1 d . . P . .
C25A C 0.6342(9) 0.2791(11) 0.4645(5) 0.019(2) Uiso 0.5 1 d . . P . .
C25B C 0.6425(14) 0.2482(16) 0.4693(9) 0.051(5) Uiso 0.5 1 d . . P . .

loop_
_atom_site_aniso_label
_atom_site_aniso_U_11
_atom_site_aniso_U_22
_atom_site_aniso_U_33
_atom_site_aniso_U_23
_atom_site_aniso_U_13
_atom_site_aniso_U_12
Cl1 0.0575(10) 0.0805(14) 0.0996(15) -0.0702(12) -0.0135(10) 0.0265(9)
O1 0.0341(19) 0.036(2) 0.036(2) -0.0172(16) -0.0141(15) 0.0146(15)
O2 0.043(2) 0.0172(17) 0.0360(19) -0.0033(14) 0.0128(15) -0.0037(14)
O3 0.0252(16) 0.0235(17) 0.0257(16) 0.0037(13) 0.0052(13) -0.0005(13)
O4 0.0274(17) 0.0314(19) 0.043(2) -0.0164(16) -0.0154(15) 0.0061(14)
N1 0.0220(18) 0.0183(18) 0.0171(17) -0.0030(14) 0.0017(14) 0.0009(14)
C1 0.026(2) 0.018(2) 0.021(2) 0.0012(17) 0.0022(17) 0.0015(17)
C2 0.027(2) 0.025(2) 0.028(2) -0.0025(19) 0.0002(18) 0.0038(18)
C3 0.024(2) 0.033(3) 0.038(3) -0.001(2) -0.002(2) 0.003(2)
C4 0.031(3) 0.038(3) 0.042(3) -0.008(2) 0.002(2) 0.016(2)
C5 0.043(3) 0.037(3) 0.039(3) -0.023(2) -0.005(2) 0.012(2)
C6 0.028(2) 0.029(3) 0.032(3) -0.011(2) -0.001(2) 0.0092(19)
C7 0.027(2) 0.020(2) 0.016(2) -0.0037(16) 0.0038(16) -0.0015(17)
C8 0.018(2) 0.022(2) 0.019(2) -0.0023(17) 0.0008(16) -0.0017(16)
C9 0.022(2) 0.016(2) 0.018(2) 0.0007(16) -0.0013(16) 0.0016(16)
C10 0.023(2) 0.022(2) 0.0152(19) -0.0004(16) -0.0023(16) 0.0003(16)
C11 0.018(2) 0.020(2) 0.020(2) -0.0020(16) 0.0027(16) 0.0017(16)
C12 0.019(2) 0.018(2) 0.020(2) -0.0017(16) 0.0044(16) -0.0002(16)
C13 0.0179(19) 0.019(2) 0.0168(19) -0.0008(16) 0.0005(15) 0.0011(15)
C14 0.021(2) 0.022(2) 0.022(2) -0.0048(17) 0.0063(16) -0.0007(16)
C15 0.025(2) 0.028(3) 0.034(3) -0.003(2) 0.0038(19) -0.0037(19)
C16 0.029(3) 0.035(3) 0.048(3) -0.011(2) 0.010(2) -0.012(2)
C17 0.050(3) 0.025(3) 0.044(3) -0.002(2) 0.021(3) -0.016(2)
C18 0.068(4) 0.039(3) 0.034(3) 0.009(3) 0.004(3) -0.015(3)
C19 0.044(3) 0.038(3) 0.029(3) 0.004(2) -0.003(2) -0.017(2)
C26 0.025(2) 0.019(2) 0.017(2) -0.0029(16) -0.0007(16) -0.0020(16)
C27 0.020(2) 0.022(2) 0.033(2) -0.0037(19) -0.0005(18) -0.0032(17)
C28 0.036(3) 0.022(2) 0.034(3) 0.005(2) -0.008(2) -0.006(2)
C29 0.045(3) 0.019(2) 0.025(2) -0.0030(18) -0.011(2) 0.006(2)
C30 0.034(3) 0.030(3) 0.027(2) -0.001(2) 0.003(2) 0.012(2)
C31 0.025(2) 0.022(2) 0.024(2) 0.0037(18) -0.0021(17) 0.0026(17)
C32 0.019(2) 0.018(2) 0.019(2) 0.0002(16) 0.0029(15) -0.0042(16)
C33 0.030(3) 0.035(3) 0.054(4) -0.017(3) -0.019(3) 0.001(2)

loop_
_atom_type_symbol
_atom_type_description
_atom_type_scat_dispersion_real
_atom_type_scat_dispersion_imag
_atom_type_scat_source
C C 0.0033 0.0016 'International Tables Vol C Tables 4.2.6.8 and 6.1.1.4'
H H 0.0000 0.0000 'International Tables Vol C Tables 4.2.6.8 and 6.1.1.4'
Cl Cl 0.1484 0.1585 'International Tables Vol C Tables 4.2.6.8 and 6.1.1.4'
N N 0.0061 0.0033 'International Tables Vol C Tables 4.2.6.8 and 6.1.1.4'
O O 0.0106 0.0060 'International Tables Vol C Tables 4.2.6.8 and 6.1.1.4'

loop_
_geom_angle_atom_site_label_1
_geom_angle_atom_site_label_2
_geom_angle_atom_site_label_3
_geom_angle
_geom_angle_site_symmetry_1
_geom_angle_site_symmetry_3
_geom_angle_publ_flag
C32 O4 C33 115.4(4) . . ?
C7 N1 C10 113.1(3) . . ?
C7 N1 C1 123.8(4) . . ?
C10 N1 C1 123.1(4) . . ?
C6 C1 C2 121.2(4) . . ?
C6 C1 N1 118.6(4) . . ?
C2 C1 N1 120.2(4) . . ?
C1 C2 C3 118.7(4) . . ?
C2 C3 C4 121.4(5) . . ?
C5 C4 C3 117.9(5) . . ?
C4 C5 C6 122.8(5) . . ?
C4 C5 Cl1 119.2(4) . . ?
C6 C5 Cl1 118.0(4) . . ?
C5 C6 C1 118.0(5) . . ?
O2 C7 N1 124.4(4) . . ?
O2 C7 C8 127.3(4) . . ?
N1 C7 C8 108.3(4) . . ?
C11 C8 C7 113.2(4) . . ?
C11 C8 C9 105.8(3) . . ?
C7 C8 C9 105.4(3) . . ?
C10 C9 C8 105.2(3) . . ?
C10 C9 C13 116.0(3) . . ?
C8 C9 C13 107.6(3) . . ?
O3 C10 N1 124.7(4) . . ?
O3 C10 C9 128.0(4) . . ?
N1 C10 C9 107.2(3) . . ?
C12 C11 C14 128.2(4) . . ?
C12 C11 C8 111.8(4) . . ?
C14 C11 C8 120.1(4) . . ?
C11 C12 C20B 124.7(6) . . ?
C11 C12 C20A 123.6(6) . . ?
C20B C12 C20A 11.4(7) . . ?
C11 C12 C13 112.1(4) . . ?
C20B C12 C13 123.1(6) . . ?
C20A C12 C13 123.1(6) . . ?
C26 C13 C32 112.0(3) . . ?
C26 C13 C12 115.3(3) . . ?
C32 C13 C12 105.2(3) . . ?
C26 C13 C9 109.1(3) . . ?
C32 C13 C9 112.5(3) . . ?
C12 C13 C9 102.4(3) . . ?
C19 C14 C15 118.0(4) . . ?
C19 C14 C11 121.8(4) . . ?
C15 C14 C11 120.2(4) . . ?
C16 C15 C14 119.5(5) . . ?
C17 C16 C15 121.4(5) . . ?
C18 C17 C16 119.0(5) . . ?
C17 C18 C19 121.1(6) . . ?
C18 C19 C14 120.9(5) . . ?
C31 C26 C27 117.7(4) . . ?
C31 C26 C13 120.6(4) . . ?
C27 C26 C13 121.4(4) . . ?
C28 C27 C26 121.3(4) . . ?
C27 C28 C29 120.6(5) . . ?
C30 C29 C28 118.6(4) . . ?
C29 C30 C31 120.9(5) . . ?
C26 C31 C30 120.6(4) . . ?
O1 C32 O4 124.0(4) . . ?
O1 C32 C13 123.5(4) . . ?
O4 C32 C13 112.5(3) . . ?
O5B C34B C34B 128(2) . 3_756 ?
C25A O5A C34A 115.6(7) . . ?
C25A O5A C25B 12.0(9) . . ?
C34A O5A C25B 124.1(9) . . ?
C21A O5B C34B 121.7(15) . . ?
C21A O5B C21B 2.8(9) . . ?
C34B O5B C21B 124.4(13) . . ?
C25B C20A C25A 13.9(11) . . ?
C25B C20A C21B 110.8(13) . . ?
C25A C20A C21B 116.5(11) . . ?
C25B C20A C12 132.0(14) . . ?
C25A C20A C12 126.8(10) . . ?
C21B C20A C12 116.5(10) . . ?
C25B C20A C21A 121.3(14) . . ?
C25A C20A C21A 126.7(11) . . ?
C21B C20A C21A 10.5(7) . . ?
C12 C20A C21A 106.1(9) . . ?
C21B C20B C25B 108.9(12) . . ?
C21B C20B C21A 13.5(7) . . ?
C25B C20B C21A 122.5(13) . . ?
C21B C20B C12 136.1(11) . . ?
C25B C20B C12 114.9(11) . . ?
C21A C20B C12 122.6(10) . . ?
C21B C20B C25A 112.1(11) . . ?
C25B C20B C25A 10.8(9) . . ?
C21A C20B C25A 125.4(11) . . ?
C12 C20B C25A 110.8(9) . . ?
O5B C21A C20B 120.3(13) . . ?
O5B C21A C22A 121.8(13) . . ?
C20B C21A C22A 117.0(13) . . ?
O5B C21A C20A 125.2(12) . . ?
C20B C21A C20A 5.9(8) . . ?
C22A C21A C20A 111.6(11) . . ?
O5B C21A C22B 134.0(13) . . ?
C20B C21A C22B 104.1(11) . . ?
C22A C21A C22B 13.0(7) . . ?
C20A C21A C22B 98.6(10) . . ?
C20B C21B C22A 145.6(13) . . ?
C20B C21B C20A 8.9(9) . . ?
C22A C21B C20A 136.9(12) . . ?
C20B C21B O5B 109.2(10) . . ?
C22A C21B O5B 104.8(10) . . ?
C20A C21B O5B 117.1(9) . . ?
C20B C21B C22B 130.1(12) . . ?
C22A C21B C22B 15.5(8) . . ?
C20A C21B C22B 121.5(11) . . ?
O5B C21B C22B 119.7(10) . . ?
C22B C22A C23A 14(3) . . ?
C22B C22A C21B 92(4) . . ?
C23A C22A C21B 105.3(12) . . ?
C22B C22A C21A 107(4) . . ?
C23A C22A C21A 120.3(13) . . ?
C21B C22A C21A 15.0(7) . . ?
C22B C22A C23B 8(3) . . ?
C23A C22A C23B 7.5(8) . . ?
C21B C22A C23B 99.9(11) . . ?
C21A C22A C23B 114.7(11) . . ?
C22A C22B C23A 160(4) . . ?
C22A C22B C23B 170(4) . . ?
C23A C22B C23B 10.7(11) . . ?
C22A C22B C21B 72(4) . . ?
C23A C22B C21B 125.3(14) . . ?
C23B C22B C21B 117.4(11) . . ?
C22A C22B C24B 161(4) . . ?
C23A C22B C24B 35.2(9) . . ?
C23B C22B C24B 27.7(7) . . ?
C21B C22B C24B 90.2(9) . . ?
C22A C22B C21A 60(4) . . ?
C23A C22B C21A 137.8(14) . . ?
C23B C22B C21A 129.8(11) . . ?
C21B C22B C21A 12.6(6) . . ?
C24B C22B C21A 102.7(9) . . ?
C22B C23A C22A 5.1(11) . . ?
C22B C23A C24B 118.9(14) . . ?
C22A C23A C24B 123.7(13) . . ?
C22B C23A C24A 121.7(13) . . ?
C22A C23A C24A 126.7(12) . . ?
C24B C23A C24A 8.9(9) . . ?
C22B C23B C24B 114.4(14) . . ?
C22B C23B C24A 122.9(12) . . ?
C24B C23B C24A 14.1(11) . . ?
C22B C23B C22A 2.0(9) . . ?
C24B C23B C22A 116.3(13) . . ?
C24A C23B C22A 124.9(11) . . ?
C23B C24A C25A 117.6(12) . . ?
C23B C24A C25B 106.6(13) . . ?
C25A C24A C25B 14.3(8) . . ?
C23B C24A C23A 9.0(8) . . ?
C25A C24A C23A 109.3(11) . . ?
C25B C24A C23A 97.9(11) . . ?
C23B C24B C23A 14.3(10) . . ?
C23B C24B C25B 129.4(16) . . ?
C23A C24B C25B 117.5(14) . . ?
C23B C24B C25A 136.5(15) . . ?
C23A C24B C25A 127.1(13) . . ?
C25B C24B C25A 14.5(8) . . ?
C23B C24B C22B 37.9(9) . . ?
C23A C24B C22B 25.8(7) . . ?
C25B C24B C22B 91.9(10) . . ?
C25A C24B C22B 101.4(9) . . ?
O5A C25A C20A 113.1(10) . . ?
O5A C25A C24A 122.8(11) . . ?
C20A C25A C24A 124.1(11) . . ?
O5A C25A C24B 137.2(11) . . ?
C20A C25A C24B 109.2(11) . . ?
C24A C25A C24B 16.8(8) . . ?
O5A C25A C20B 117.6(9) . . ?
C20A C25A C20B 4.6(9) . . ?
C24A C25A C20B 119.6(10) . . ?
C24B C25A C20B 104.6(10) . . ?
C20A C25B C20B 7.3(10) . . ?
C20A C25B C24B 124.2(16) . . ?
C20B C25B C24B 118.5(14) . . ?
C20A C25B C24A 134.3(16) . . ?
C20B C25B C24A 130.1(14) . . ?
C24B C25B C24A 16.6(7) . . ?
C20A C25B O5A 111.3(15) . . ?
C20B C25B O5A 118.5(14) . . ?
C24B C25B O5A 118.1(14) . . ?
C24A C25B O5A 102.2(12) . . ?

loop_
_geom_bond_atom_site_label_1
_geom_bond_atom_site_label_2
_geom_bond_distance
_geom_bond_site_symmetry_2
_geom_bond_publ_flag
Cl1 C5 1.744(5) . ?
O1 C32 1.201(5) . ?
O2 C7 1.208(5) . ?
O3 C10 1.192(5) . ?
O4 C32 1.318(5) . ?
O4 C33 1.450(6) . ?
N1 C7 1.386(5) . ?
N1 C10 1.418(6) . ?
N1 C1 1.428(5) . ?
C1 C6 1.382(6) . ?
C1 C2 1.386(6) . ?
C2 C3 1.388(7) . ?
C3 C4 1.386(7) . ?
C4 C5 1.369(8) . ?
C5 C6 1.382(7) . ?
C7 C8 1.518(6) . ?
C8 C11 1.510(6) . ?
C8 C9 1.529(6) . ?
C9 C10 1.521(6) . ?
C9 C13 1.568(6) . ?
C11 C12 1.350(6) . ?
C11 C14 1.472(6) . ?
C12 C20B 1.494(13) . ?
C12 C20A 1.522(13) . ?
C12 C13 1.558(6) . ?
C13 C26 1.521(6) . ?
C13 C32 1.543(6) . ?
C14 C19 1.395(7) . ?
C14 C15 1.410(6) . ?
C15 C16 1.392(7) . ?
C16 C17 1.375(8) . ?
C17 C18 1.374(9) . ?
C18 C19 1.379(8) . ?
C26 C31 1.384(6) . ?
C26 C27 1.394(6) . ?
C27 C28 1.381(7) . ?
C28 C29 1.391(7) . ?
C29 C30 1.366(7) . ?
C30 C31 1.408(7) . ?
C34A O5A 1.470(11) . ?
C34B O5B 1.49(3) . ?
C34B C34B 1.92(5) 3_756 ?
O5A C25A 1.266(12) . ?
O5A C25B 1.504(18) . ?
O5B C21A 1.202(18) . ?
O5B C21B 1.570(16) . ?
C20A C25B 1.14(2) . ?
C20A C25A 1.359(18) . ?
C20A C21B 1.443(16) . ?
C20A C21A 1.684(19) . ?
C20B C21B 1.223(16) . ?
C20B C25B 1.39(2) . ?
C20B C21A 1.429(18) . ?
C20B C25A 1.636(18) . ?
C21A C22A 1.43(2) . ?
C21A C22B 1.578(18) . ?
C21B C22A 1.328(17) . ?
C21B C22B 1.393(15) . ?
C22A C22B 0.372(18) . ?
C22A C23A 1.39(2) . ?
C22A C23B 1.77(2) . ?
C22B C23A 1.033(16) . ?
C22B C23B 1.400(18) . ?
C22B C24B 2.08(2) . ?
C23A C24B 1.37(2) . ?
C23A C24A 1.73(2) . ?
C23B C24B 1.060(17) . ?
C23B C24A 1.370(19) . ?
C24A C25A 1.393(17) . ?
C24A C25B 1.50(2) . ?
C24B C25B 1.48(2) . ?
C24B C25A 1.479(18) . ?
